data_7103618
loop_
_publ_author_name
'Denis, Jean-Marc'
'Forintos, Henrietta'
'Szelke, Helga'
'Toupet, Loic'
'Pham, Thi-Nh\`an'
'Madec, Pierre-Jean'
'Gaumont, Annie-Claude'

_publ_section_title
;
 B(C6F5)3-catalyzed formation of B--P bonds by dehydrocoupling of
 phosphine--boranes
;
_journal_coden_ASTM CHCOFS
_journal_issue 1
_journal_name_full
;
 Chemical Communications (Cambridge, United Kingdom)
;
_journal_page_first 54
_journal_page_last 55
_journal_paper_doi 10.1039/b206559b
_journal_year 2003
_chemical_formula_sum 'C20 H6 B F15 S'
_chemical_formula_weight 574.12
_space_group_IT_number 15
_symmetry_cell_setting monoclinic
_symmetry_space_group_name_Hall '-C 2yc'
_symmetry_space_group_name_H-M 'C 1 2/c 1'
_atom_sites_solution_hydrogens geom
_atom_sites_solution_primary direct
_atom_sites_solution_secondary difmap
_audit_creation_method SHELXL-97
_cell_angle_alpha 90.00
_cell_angle_beta 110.101(2)
_cell_angle_gamma 90.00
_cell_formula_units_Z 8
_cell_length_a 17.7574(7)
_cell_length_b 11.8948(5)
_cell_length_c 20.2990(9)
_cell_measurement_temperature 293(2)
_cell_volume 4026.4(3)
_computing_structure_refinement 'SHELXL-97 (Sheldrick, 1997)'
_computing_structure_solution 'SHELXS-97 (Sheldrick, 1990)'
_diffrn_ambient_temperature 293(2)
_diffrn_measured_fraction_theta_full 0.997
_diffrn_measured_fraction_theta_max 0.997
_diffrn_radiation_monochromator graphite
_diffrn_radiation_source 'fine-focus sealed tube'
_diffrn_radiation_type MoK\a
_diffrn_radiation_wavelength 0.71069
_diffrn_reflns_av_R_equivalents 0.0000
_diffrn_reflns_av_sigmaI/netI 0.0480
_diffrn_reflns_limit_h_max 23
_diffrn_reflns_limit_h_min 0
_diffrn_reflns_limit_k_max 15
_diffrn_reflns_limit_k_min 0
_diffrn_reflns_limit_l_max 24
_diffrn_reflns_limit_l_min -26
_diffrn_reflns_number 4604
_diffrn_reflns_theta_full 27.48
_diffrn_reflns_theta_max 27.48
_diffrn_reflns_theta_min 2.10
_exptl_absorpt_coefficient_mu 0.307
_exptl_crystal_colour colourless
_exptl_crystal_density_diffrn 1.894
_exptl_crystal_density_method 'not measured'
_exptl_crystal_description prism
_exptl_crystal_F_000 2256
_exptl_crystal_size_max 0.12
_exptl_crystal_size_mid 0.08
_exptl_crystal_size_min 0.08
_refine_diff_density_max 0.827
_refine_diff_density_min -0.407
_refine_diff_density_rms 0.089
_refine_ls_extinction_coef 0.0002(3)
_refine_ls_extinction_expression Fc^*^=kFc[1+0.001xFc^2^\l^3^/sin(2\q)]^-1/4^
_refine_ls_extinction_method SHELXL
_refine_ls_goodness_of_fit_ref 1.055
_refine_ls_hydrogen_treatment mixed
_refine_ls_matrix_type full
_refine_ls_number_parameters 335
_refine_ls_number_reflns 4604
_refine_ls_number_restraints 0
_refine_ls_restrained_S_all 1.055
_refine_ls_R_factor_all 0.1124
_refine_ls_R_factor_gt 0.0724
_refine_ls_shift/su_max 0.000
_refine_ls_shift/su_mean 0.000
_refine_ls_structure_factor_coef Fsqd
_refine_ls_weighting_details 'calc w=1/[\s^2^(Fo^2^)+(0.0978P)^2^+16.0484P] where P=(Fo^2^+2Fc^2^)/3'
_refine_ls_weighting_scheme calc
_refine_ls_wR_factor_gt 0.1795
_refine_ls_wR_factor_ref 0.2138
_reflns_number_gt 3119
_reflns_number_total 4604
_reflns_threshold_expression >2sigma(I)
_cod_data_source_file b206559b.txt
_cod_data_source_block jmd
_cod_depositor_comments
;
The following automatic conversions were performed:
'_symmetry_cell_setting' value 'Monoclinic' changed to 'monoclinic'
according to '/home/saulius/struct/CIF-dictionaries/cif_core.dic'
dictionary named 'cif_core.dic' version 2.4.1 from 2010-06-29.

Automatic conversion script
Id: cif_fix_enum 1527 2010-12-29 10:47:43Z saulius 

2018-03-12
Z value and formula fixed to values more according to usual
chemical conventions.                 miguel
;
_cod_original_sg_symbol_H-M C2/c
_cod_original_formula_sum 'C40 H12 B2 F30 S2'
_cod_original_formula_units_Z 4
_cod_original_formula_weight 1148.24
_cod_database_code 7103618

loop_
_symmetry_equiv_pos_as_xyz
'x, y, z'
'-x, y, -z+1/2'
'x+1/2, y+1/2, z'
'-x+1/2, y+1/2, -z+1/2'
'-x, -y, -z'
'x, -y, z-1/2'
'-x+1/2, -y+1/2, -z'
'x+1/2, -y+1/2, z-1/2'

loop_
_atom_site_label
_atom_site_type_symbol
_atom_site_fract_x
_atom_site_fract_y
_atom_site_fract_z
_atom_site_U_iso_or_equiv
_atom_site_adp_type
_atom_site_occupancy
_atom_site_symmetry_multiplicity
_atom_site_calc_flag
_atom_site_refinement_flags
_atom_site_disorder_assembly
_atom_site_disorder_group
S1 S 0.80954(6) 0.01319(10) 0.10737(6) 0.0439(3) Uani 1 1 d . . .
F1 F 0.73391(16) -0.0845(2) 0.20132(13) 0.0525(7) Uani 1 1 d . . .
F2 F 0.68226(19) -0.2726(3) 0.24406(15) 0.0670(9) Uani 1 1 d . . .
F3 F 0.57801(19) -0.4133(2) 0.14860(18) 0.0670(9) Uani 1 1 d . . .
F4 F 0.53090(18) -0.3626(2) 0.00955(16) 0.0569(7) Uani 1 1 d . . .
F5 F 0.57904(15) -0.1767(2) -0.03387(12) 0.0461(6) Uani 1 1 d . . .
F6 F 0.54851(15) -0.00494(19) 0.11527(13) 0.0434(6) Uani 1 1 d . . .
F7 F 0.50388(16) 0.1593(2) 0.18145(14) 0.0492(7) Uani 1 1 d . . .
F8 F 0.57480(17) 0.3645(2) 0.19756(14) 0.0525(7) Uani 1 1 d . . .
F9 F 0.69588(16) 0.4003(2) 0.14484(14) 0.0510(7) Uani 1 1 d . . .
F10 F 0.74612(14) 0.2332(2) 0.08259(14) 0.0466(6) Uani 1 1 d . . .
F11 F 0.58097(14) 0.1861(2) -0.02983(12) 0.0413(6) Uani 1 1 d . . .
F12 F 0.54374(15) 0.2101(2) -0.16561(12) 0.0460(6) Uani 1 1 d . . .
F13 F 0.59616(17) 0.0594(2) -0.24155(12) 0.0507(7) Uani 1 1 d . . .
F14 F 0.69287(17) -0.1125(2) -0.17485(14) 0.0539(7) Uani 1 1 d . . .
F15 F 0.73584(15) -0.1355(2) -0.03585(13) 0.0464(6) Uani 1 1 d . . .
C1 C 0.8523(3) -0.1252(4) 0.1205(3) 0.0521(11) Uani 1 1 d . . .
H1A H 0.8357 -0.1644 0.1545 0.063 Uiso 1 1 calc R . .
H1B H 0.9098 -0.1196 0.1372 0.063 Uiso 1 1 calc R . .
H1C H 0.8345 -0.1656 0.0769 0.063 Uiso 1 1 calc R . .
C2 C 0.8511(3) 0.0634(4) 0.0429(3) 0.0510(11) Uani 1 1 d . . .
H2A H 0.8334 0.1390 0.0298 0.061 Uiso 1 1 calc R . .
H2B H 0.8334 0.0159 0.0022 0.061 Uiso 1 1 calc R . .
H2C H 0.9086 0.0619 0.0626 0.061 Uiso 1 1 calc R . .
C3 C 0.6611(2) -0.1214(3) 0.0808(2) 0.0373(9) Uani 1 1 d . . .
C4 C 0.6843(3) -0.1527(4) 0.1519(2) 0.0436(10) Uani 1 1 d . . .
C5 C 0.6580(3) -0.2490(4) 0.1747(3) 0.0506(11) Uani 1 1 d . . .
C6 C 0.6067(3) -0.3203(4) 0.1279(3) 0.0501(11) Uani 1 1 d . . .
C7 C 0.5826(3) -0.2947(4) 0.0577(3) 0.0444(10) Uani 1 1 d . . .
C8 C 0.6095(3) -0.1963(4) 0.0362(2) 0.0395(9) Uani 1 1 d . . .
C9 C 0.6547(2) 0.1022(3) 0.0999(2) 0.0365(9) Uani 1 1 d . . .
C10 C 0.5911(2) 0.0917(3) 0.1247(2) 0.0358(9) Uani 1 1 d . . .
C11 C 0.5652(3) 0.1767(4) 0.1584(2) 0.0399(9) Uani 1 1 d . . .
C12 C 0.6010(3) 0.2802(4) 0.1663(2) 0.0420(10) Uani 1 1 d . . .
C13 C 0.6620(3) 0.2976(3) 0.1400(2) 0.0406(9) Uani 1 1 d . . .
C14 C 0.6870(2) 0.2100(4) 0.1090(2) 0.0396(9) Uani 1 1 d . . .
C15 C 0.6630(2) 0.0239(3) -0.0237(2) 0.0350(8) Uani 1 1 d . . .
C16 C 0.6134(2) 0.1104(3) -0.0617(2) 0.0336(8) Uani 1 1 d . . .
C17 C 0.5917(2) 0.1245(3) -0.1337(2) 0.0362(9) Uani 1 1 d . . .
C18 C 0.6178(3) 0.0496(4) -0.1721(2) 0.0404(9) Uani 1 1 d . . .
C19 C 0.6668(3) -0.0376(4) -0.1379(2) 0.0399(9) Uani 1 1 d . . .
C20 C 0.6884(2) -0.0468(3) -0.0659(2) 0.0383(9) Uani 1 1 d . . .
B1 B 0.6850(3) 0.0023(4) 0.0596(2) 0.0357(9) Uani 1 1 d . . .

loop_
_atom_site_aniso_label
_atom_site_aniso_U_11
_atom_site_aniso_U_22
_atom_site_aniso_U_33
_atom_site_aniso_U_23
_atom_site_aniso_U_13
_atom_site_aniso_U_12
S1 0.0377(6) 0.0477(6) 0.0455(6) 0.0022(5) 0.0134(4) -0.0022(5)
F1 0.0525(15) 0.0588(17) 0.0409(13) 0.0082(12) 0.0091(12) -0.0067(13)
F2 0.0721(19) 0.0699(19) 0.0550(17) 0.0313(15) 0.0168(15) -0.0003(16)
F3 0.071(2) 0.0431(15) 0.092(2) 0.0258(15) 0.0342(17) -0.0024(14)
F4 0.0615(17) 0.0415(14) 0.0733(19) -0.0068(13) 0.0304(15) -0.0113(13)
F5 0.0529(14) 0.0448(14) 0.0404(13) -0.0024(11) 0.0158(11) -0.0091(11)
F6 0.0454(13) 0.0410(13) 0.0499(14) -0.0044(11) 0.0241(11) -0.0127(11)
F7 0.0578(16) 0.0501(14) 0.0525(15) -0.0017(12) 0.0353(13) -0.0073(12)
F8 0.0684(18) 0.0440(14) 0.0537(15) -0.0076(12) 0.0318(13) -0.0033(13)
F9 0.0579(16) 0.0400(14) 0.0600(16) -0.0067(12) 0.0266(13) -0.0152(12)
F10 0.0446(14) 0.0453(14) 0.0579(15) 0.0008(12) 0.0278(12) -0.0094(11)
F11 0.0446(13) 0.0425(13) 0.0372(12) -0.0014(10) 0.0146(10) 0.0062(10)
F12 0.0539(15) 0.0453(14) 0.0375(13) 0.0081(11) 0.0140(11) 0.0091(11)
F13 0.0663(17) 0.0567(16) 0.0332(13) 0.0028(11) 0.0222(12) 0.0031(13)
F14 0.0704(18) 0.0519(15) 0.0504(15) -0.0008(12) 0.0347(14) 0.0107(14)
F15 0.0513(14) 0.0415(13) 0.0511(15) 0.0073(11) 0.0234(12) 0.0093(11)
C1 0.048(3) 0.053(3) 0.055(3) 0.007(2) 0.018(2) 0.006(2)
C2 0.039(2) 0.057(3) 0.063(3) 0.004(2) 0.025(2) -0.005(2)
C3 0.034(2) 0.035(2) 0.043(2) 0.0060(17) 0.0147(17) 0.0022(16)
C4 0.041(2) 0.044(2) 0.046(2) 0.0063(19) 0.0138(19) 0.0002(19)
C5 0.048(3) 0.052(3) 0.052(3) 0.018(2) 0.016(2) 0.005(2)
C6 0.051(3) 0.038(2) 0.067(3) 0.018(2) 0.027(2) 0.006(2)
C7 0.043(2) 0.035(2) 0.060(3) -0.001(2) 0.023(2) -0.0050(18)
C8 0.043(2) 0.038(2) 0.040(2) 0.0061(17) 0.0187(18) 0.0043(18)
C9 0.038(2) 0.039(2) 0.034(2) 0.0015(16) 0.0130(16) -0.0056(17)
C10 0.041(2) 0.035(2) 0.0312(19) 0.0026(16) 0.0123(16) -0.0062(17)
C11 0.044(2) 0.046(2) 0.034(2) 0.0037(18) 0.0203(17) -0.0055(19)
C12 0.051(2) 0.041(2) 0.036(2) -0.0026(18) 0.0177(18) 0.0002(19)
C13 0.047(2) 0.035(2) 0.040(2) -0.0011(17) 0.0149(18) -0.0087(18)
C14 0.036(2) 0.042(2) 0.040(2) 0.0031(18) 0.0129(17) -0.0085(18)
C15 0.035(2) 0.034(2) 0.037(2) 0.0040(16) 0.0142(16) -0.0039(16)
C16 0.0337(19) 0.0324(19) 0.036(2) -0.0015(16) 0.0138(16) -0.0041(16)
C17 0.037(2) 0.035(2) 0.038(2) 0.0048(17) 0.0137(17) -0.0009(16)
C18 0.046(2) 0.045(2) 0.033(2) 0.0050(18) 0.0171(17) -0.0064(19)
C19 0.044(2) 0.038(2) 0.044(2) -0.0013(18) 0.0236(19) 0.0006(18)
C20 0.037(2) 0.036(2) 0.044(2) 0.0056(18) 0.0170(17) 0.0002(17)
B1 0.035(2) 0.039(2) 0.033(2) 0.0043(18) 0.0123(17) -0.0035(19)

loop_
_atom_type_symbol
_atom_type_description
_atom_type_scat_dispersion_real
_atom_type_scat_dispersion_imag
_atom_type_scat_source
C C 0.0033 0.0016 'International Tables Vol C Tables 4.2.6.8 and 6.1.1.4'
H H 0.0000 0.0000 'International Tables Vol C Tables 4.2.6.8 and 6.1.1.4'
F F 0.0171 0.0103 'International Tables Vol C Tables 4.2.6.8 and 6.1.1.4'
S S 0.1246 0.1234 'International Tables Vol C Tables 4.2.6.8 and 6.1.1.4'
B B 0.0013 0.0007 'International Tables Vol C Tables 4.2.6.8 and 6.1.1.4'

loop_
_geom_angle_atom_site_label_1
_geom_angle_atom_site_label_2
_geom_angle_atom_site_label_3
_geom_angle
_geom_angle_site_symmetry_1
_geom_angle_site_symmetry_3
_geom_angle_publ_flag
C1 S1 C2 98.8(2) . . ?
C1 S1 B1 109.8(2) . . ?
C2 S1 B1 108.3(2) . . ?
S1 C1 H1A 109.5 . . ?
S1 C1 H1B 109.5 . . ?
H1A C1 H1B 109.5 . . ?
S1 C1 H1C 109.5 . . ?
H1A C1 H1C 109.5 . . ?
H1B C1 H1C 109.5 . . ?
S1 C2 H2A 109.5 . . ?
S1 C2 H2B 109.5 . . ?
H2A C2 H2B 109.5 . . ?
S1 C2 H2C 109.5 . . ?
H2A C2 H2C 109.5 . . ?
H2B C2 H2C 109.5 . . ?
C8 C3 C4 113.4(4) . . ?
C8 C3 B1 126.0(4) . . ?
C4 C3 B1 119.9(4) . . ?
F1 C4 C5 117.3(4) . . ?
F1 C4 C3 119.2(4) . . ?
C5 C4 C3 123.5(4) . . ?
F2 C5 C6 119.6(4) . . ?
F2 C5 C4 120.0(4) . . ?
C6 C5 C4 120.4(4) . . ?
F3 C6 C5 121.9(4) . . ?
F3 C6 C7 119.4(5) . . ?
C5 C6 C7 118.7(4) . . ?
F4 C7 C6 120.6(4) . . ?
F4 C7 C8 119.8(4) . . ?
C6 C7 C8 119.6(4) . . ?
F5 C8 C3 121.0(4) . . ?
F5 C8 C7 114.7(4) . . ?
C3 C8 C7 124.3(4) . . ?
C14 C9 C10 112.6(4) . . ?
C14 C9 B1 122.9(4) . . ?
C10 C9 B1 124.3(3) . . ?
F6 C10 C11 115.3(3) . . ?
F6 C10 C9 120.6(4) . . ?
C11 C10 C9 124.1(4) . . ?
F7 C11 C12 119.8(4) . . ?
F7 C11 C10 120.4(4) . . ?
C12 C11 C10 119.8(4) . . ?
F8 C12 C11 120.1(4) . . ?
F8 C12 C13 120.9(4) . . ?
C11 C12 C13 118.9(4) . . ?
F9 C13 C14 121.1(4) . . ?
F9 C13 C12 119.8(4) . . ?
C14 C13 C12 119.1(4) . . ?
F10 C14 C13 116.2(4) . . ?
F10 C14 C9 118.3(4) . . ?
C13 C14 C9 125.4(4) . . ?
C20 C15 C16 112.5(4) . . ?
C20 C15 B1 122.5(4) . . ?
C16 C15 B1 124.9(4) . . ?
F11 C16 C17 114.5(3) . . ?
F11 C16 C15 121.2(3) . . ?
C17 C16 C15 124.3(4) . . ?
F12 C17 C18 120.2(4) . . ?
F12 C17 C16 120.0(4) . . ?
C18 C17 C16 119.8(4) . . ?
F13 C18 C17 121.0(4) . . ?
F13 C18 C19 120.1(4) . . ?
C17 C18 C19 118.9(4) . . ?
F14 C19 C18 119.8(4) . . ?
F14 C19 C20 120.9(4) . . ?
C18 C19 C20 119.3(4) . . ?
F15 C20 C19 116.1(4) . . ?
F15 C20 C15 118.6(4) . . ?
C19 C20 C15 125.2(4) . . ?
C15 B1 C3 115.3(3) . . ?
C15 B1 C9 113.9(3) . . ?
C3 B1 C9 111.3(3) . . ?
C15 B1 S1 108.2(3) . . ?
C3 B1 S1 105.3(3) . . ?
C9 B1 S1 101.6(3) . . ?

loop_
_geom_bond_atom_site_label_1
_geom_bond_atom_site_label_2
_geom_bond_distance
_geom_bond_site_symmetry_2
_geom_bond_publ_flag
S1 C1 1.794(5) . ?
S1 C2 1.810(5) . ?
S1 B1 2.091(5) . ?
F1 C4 1.355(5) . ?
F2 C5 1.353(5) . ?
F3 C6 1.345(5) . ?
F4 C7 1.355(5) . ?
F5 C8 1.358(5) . ?
F6 C10 1.353(4) . ?
F7 C11 1.342(5) . ?
F8 C12 1.352(5) . ?
F9 C13 1.350(5) . ?
F10 C14 1.361(5) . ?
F11 C16 1.348(4) . ?
F12 C17 1.342(4) . ?
F13 C18 1.333(5) . ?
F14 C19 1.345(5) . ?
F15 C20 1.357(5) . ?
C1 H1A 0.9600 . ?
C1 H1B 0.9600 . ?
C1 H1C 0.9600 . ?
C2 H2A 0.9600 . ?
C2 H2B 0.9600 . ?
C2 H2C 0.9600 . ?
C3 C8 1.372(6) . ?
C3 C4 1.408(6) . ?
C3 B1 1.630(6) . ?
C4 C5 1.375(6) . ?
C5 C6 1.363(7) . ?
C6 C7 1.373(7) . ?
C7 C8 1.389(6) . ?
C9 C14 1.391(6) . ?
C9 C10 1.391(6) . ?
C9 B1 1.636(6) . ?
C10 C11 1.384(6) . ?
C11 C12 1.369(6) . ?
C12 C13 1.379(6) . ?
C13 C14 1.368(6) . ?
C15 C20 1.382(6) . ?
C15 C16 1.401(5) . ?
C15 B1 1.619(6) . ?
C16 C17 1.388(6) . ?
C17 C18 1.366(6) . ?
C18 C19 1.378(6) . ?
C19 C20 1.382(6) . ?

loop_
_geom_torsion_atom_site_label_1
_geom_torsion_atom_site_label_2
_geom_torsion_atom_site_label_3
_geom_torsion_atom_site_label_4
_geom_torsion
_geom_torsion_site_symmetry_1
_geom_torsion_site_symmetry_2
_geom_torsion_site_symmetry_3
_geom_torsion_site_symmetry_4
_geom_torsion_publ_flag
C8 C3 C4 F1 -178.7(4) . . . . ?
B1 C3 C4 F1 -7.4(6) . . . . ?
C8 C3 C4 C5 0.2(6) . . . . ?
B1 C3 C4 C5 171.4(4) . . . . ?
F1 C4 C5 F2 -0.3(7) . . . . ?
C3 C4 C5 F2 -179.2(4) . . . . ?
F1 C4 C5 C6 178.7(4) . . . . ?
C3 C4 C5 C6 -0.2(7) . . . . ?
F2 C5 C6 F3 1.1(7) . . . . ?
C4 C5 C6 F3 -177.9(4) . . . . ?
F2 C5 C6 C7 179.8(4) . . . . ?
C4 C5 C6 C7 0.8(7) . . . . ?
F3 C6 C7 F4 -0.5(7) . . . . ?
C5 C6 C7 F4 -179.2(4) . . . . ?
F3 C6 C7 C8 177.4(4) . . . . ?
C5 C6 C7 C8 -1.4(7) . . . . ?
C4 C3 C8 F5 177.6(4) . . . . ?
B1 C3 C8 F5 7.0(6) . . . . ?
C4 C3 C8 C7 -0.8(6) . . . . ?
B1 C3 C8 C7 -171.4(4) . . . . ?
F4 C7 C8 F5 0.8(6) . . . . ?
C6 C7 C8 F5 -177.1(4) . . . . ?
F4 C7 C8 C3 179.3(4) . . . . ?
C6 C7 C8 C3 1.5(7) . . . . ?
C14 C9 C10 F6 174.9(3) . . . . ?
B1 C9 C10 F6 -1.2(6) . . . . ?
C14 C9 C10 C11 -3.4(6) . . . . ?
B1 C9 C10 C11 -179.5(4) . . . . ?
F6 C10 C11 F7 2.4(6) . . . . ?
C9 C10 C11 F7 -179.2(4) . . . . ?
F6 C10 C11 C12 -175.7(4) . . . . ?
C9 C10 C11 C12 2.7(6) . . . . ?
F7 C11 C12 F8 0.3(6) . . . . ?
C10 C11 C12 F8 178.4(4) . . . . ?
F7 C11 C12 C13 -177.7(4) . . . . ?
C10 C11 C12 C13 0.4(6) . . . . ?
F8 C12 C13 F9 -0.6(6) . . . . ?
C11 C12 C13 F9 177.4(4) . . . . ?
F8 C12 C13 C14 179.7(4) . . . . ?
C11 C12 C13 C14 -2.3(6) . . . . ?
F9 C13 C14 F10 -1.3(6) . . . . ?
C12 C13 C14 F10 178.4(4) . . . . ?
F9 C13 C14 C9 -178.3(4) . . . . ?
C12 C13 C14 C9 1.4(7) . . . . ?
C10 C9 C14 F10 -175.6(3) . . . . ?
B1 C9 C14 F10 0.5(6) . . . . ?
C10 C9 C14 C13 1.4(6) . . . . ?
B1 C9 C14 C13 177.5(4) . . . . ?
C20 C15 C16 F11 178.2(3) . . . . ?
B1 C15 C16 F11 1.6(6) . . . . ?
C20 C15 C16 C17 0.1(6) . . . . ?
B1 C15 C16 C17 -176.5(4) . . . . ?
F11 C16 C17 F12 1.6(5) . . . . ?
C15 C16 C17 F12 179.9(3) . . . . ?
F11 C16 C17 C18 -176.9(3) . . . . ?
C15 C16 C17 C18 1.4(6) . . . . ?
F12 C17 C18 F13 -0.3(6) . . . . ?
C16 C17 C18 F13 178.3(4) . . . . ?
F12 C17 C18 C19 -179.9(4) . . . . ?
C16 C17 C18 C19 -1.3(6) . . . . ?
F13 C18 C19 F14 0.1(6) . . . . ?
C17 C18 C19 F14 179.7(4) . . . . ?
F13 C18 C19 C20 -179.7(4) . . . . ?
C17 C18 C19 C20 -0.1(6) . . . . ?
F14 C19 C20 F15 -0.6(6) . . . . ?
C18 C19 C20 F15 179.1(4) . . . . ?
F14 C19 C20 C15 -178.1(4) . . . . ?
C18 C19 C20 C15 1.7(7) . . . . ?
C16 C15 C20 F15 -179.0(3) . . . . ?
B1 C15 C20 F15 -2.3(6) . . . . ?
C16 C15 C20 C19 -1.6(6) . . . . ?
B1 C15 C20 C19 175.1(4) . . . . ?
C20 C15 B1 C3 -54.3(5) . . . . ?
C16 C15 B1 C3 122.0(4) . . . . ?
C20 C15 B1 C9 175.3(4) . . . . ?
C16 C15 B1 C9 -8.4(5) . . . . ?
C20 C15 B1 S1 63.2(4) . . . . ?
C16 C15 B1 S1 -120.5(4) . . . . ?
C8 C3 B1 C15 -15.9(6) . . . . ?
C4 C3 B1 C15 174.1(4) . . . . ?
C8 C3 B1 C9 115.8(4) . . . . ?
C4 C3 B1 C9 -54.3(5) . . . . ?
C8 C3 B1 S1 -135.0(4) . . . . ?
C4 C3 B1 S1 54.9(4) . . . . ?
C14 C9 B1 C15 -68.1(5) . . . . ?
C10 C9 B1 C15 107.6(4) . . . . ?
C14 C9 B1 C3 159.6(4) . . . . ?
C10 C9 B1 C3 -24.7(5) . . . . ?
C14 C9 B1 S1 48.0(4) . . . . ?
C10 C9 B1 S1 -136.3(4) . . . . ?
C1 S1 B1 C15 -98.6(3) . . . . ?
C2 S1 B1 C15 8.3(4) . . . . ?
C1 S1 B1 C3 25.2(3) . . . . ?
C2 S1 B1 C3 132.1(3) . . . . ?
C1 S1 B1 C9 141.3(3) . . . . ?
C2 S1 B1 C9 -111.8(3) . . . . ?
